data_7240487
loop_
_publ_author_name
'Meng, Fan-Fei'
'Wu, Lei'
'Gu, Yu-Cheng'
'Zhou, Sha'
'Li, Yong-Hong'
'Chen, Ming-Gui'
'Zhou, Shaa'
'Zhao, Yang-Yang'
'Ma, Yi'
'Li, Zheng-Ming'

_publ_section_title
;
 Research on the controllable degradation of N-methylamido and
 dialkylamino substituted at the 5th position of the benzene ring in
 chlorsulfuron in acidic soil
;
_journal_issue 30
_journal_name_full 'RSC Advances'
_journal_page_first 17870
_journal_page_last 17880
_journal_paper_doi 10.1039/D0RA00811G
_journal_volume 10
_journal_year 2020
_chemical_formula_moiety 'C17 H19 Cl N6 O5 S'
_chemical_formula_sum 'C17 H16 Cl N6 O5 S'
_chemical_formula_weight 451.87
_space_group_crystal_system triclinic
_space_group_IT_number 2
_space_group_name_Hall '-P 1'
_space_group_name_H-M_alt 'P -1'
_atom_sites_solution_hydrogens mixed
_atom_sites_solution_primary direct
_audit_creation_date 2019-12-27
_audit_creation_method
;
Olex2 1.2
(compiled 2018.05.29 svn.r3508 for OlexSys, GUI svn.r5506)
;
_audit_update_record
;
2020-01-07 deposited with the CCDC.	2020-04-07 downloaded from the CCDC.
;
_cell_angle_alpha 85.32(3)
_cell_angle_beta 81.63(3)
_cell_angle_gamma 72.73(3)
_cell_formula_units_Z 2
_cell_length_a 7.8939(16)
_cell_length_b 8.9985(18)
_cell_length_c 14.466(3)
_cell_measurement_reflns_used 3013
_cell_measurement_temperature 113(2)
_cell_measurement_theta_max 27.8386
_cell_measurement_theta_min 1.4240
_cell_volume 970.0(4)
_computing_cell_refinement crystalclear
_computing_data_collection crystalclear
_computing_data_reduction crystalclear
_computing_molecular_graphics 'Olex2 (Dolomanov et al., 2009)'
_computing_publication_material 'Olex2 (Dolomanov et al., 2009)'
_computing_structure_refinement 'ShelXL (Sheldrick, 2015)'
_computing_structure_solution 'ShelXS (Sheldrick, 2008)'
_diffrn_ambient_temperature 113.15
_diffrn_measured_fraction_theta_full 0.999
_diffrn_measured_fraction_theta_max 0.999
_diffrn_measurement_device_type 'Rigaku Saturn 70 CCD'
_diffrn_measurement_method '\w scans'
_diffrn_radiation_monochromator confocal
_diffrn_radiation_type MoK\a
_diffrn_radiation_wavelength 0.71073
_diffrn_reflns_av_R_equivalents 0.0315
_diffrn_reflns_av_unetI/netI 0.0346
_diffrn_reflns_Laue_measured_fraction_full 0.999
_diffrn_reflns_Laue_measured_fraction_max 0.999
_diffrn_reflns_limit_h_max 9
_diffrn_reflns_limit_h_min -9
_diffrn_reflns_limit_k_max 10
_diffrn_reflns_limit_k_min -10
_diffrn_reflns_limit_l_max 17
_diffrn_reflns_limit_l_min -17
_diffrn_reflns_number 9370
_diffrn_reflns_point_group_measured_fraction_full 0.999
_diffrn_reflns_point_group_measured_fraction_max 0.999
_diffrn_reflns_theta_full 25.026
_diffrn_reflns_theta_max 25.026
_diffrn_reflns_theta_min 2.372
_exptl_absorpt_coefficient_mu 0.350
_exptl_absorpt_correction_T_max 1
_exptl_absorpt_correction_T_min 0.8885
_exptl_absorpt_correction_type multi-scan
_exptl_absorpt_process_details crystalclear
_exptl_crystal_density_diffrn 1.547
_exptl_crystal_description block
_exptl_crystal_F_000 466
_exptl_crystal_size_max 0.2
_exptl_crystal_size_mid 0.18
_exptl_crystal_size_min 0.12
_refine_diff_density_max 1.674
_refine_diff_density_min -0.588
_refine_diff_density_rms 0.081
_refine_ls_extinction_method none
_refine_ls_goodness_of_fit_ref 1.058
_refine_ls_hydrogen_treatment constr
_refine_ls_matrix_type full
_refine_ls_number_parameters 274
_refine_ls_number_reflns 3424
_refine_ls_number_restraints 3
_refine_ls_restrained_S_all 1.060
_refine_ls_R_factor_all 0.0676
_refine_ls_R_factor_gt 0.0570
_refine_ls_shift/su_max 0.000
_refine_ls_shift/su_mean 0.000
_refine_ls_structure_factor_coef Fsqd
_refine_ls_weighting_details 'w=1/[\s^2^(Fo^2^)+(0.0863P)^2^+1.5493P] where P=(Fo^2^+2Fc^2^)/3'
_refine_ls_weighting_scheme calc
_refine_ls_wR_factor_gt 0.1506
_refine_ls_wR_factor_ref 0.1597
_reflns_Friedel_coverage 0.000
_reflns_number_gt 2857
_reflns_number_total 3424
_reflns_threshold_expression 'I > 2\s(I)'
_cod_data_source_file d0ra00811g2.cif
_cod_data_source_block shelxl
_cod_depositor_comments 'Adding full bibliography for 7240487--7240488.cif.'
_cod_database_code 7240487
_shelx_shelxl_version_number 2018/3
_shelx_space_group_comment
;
The symmetry employed for this shelxl refinement is uniquely defined
by the following loop, which should always be used as a source of
symmetry information in preference to the above space-group names.
They are only intended as comments.
;
_shelx_estimated_absorpt_t_max 0.959
_shelx_estimated_absorpt_t_min 0.933
_olex2_refinement_description
;
1. Fixed Uiso
 At 1.2 times of:
  All C(H) groups, All C(H,H) groups, All N(H) groups
 At 1.5 times of:
  All C(H,H,H) groups
2. Rigid bond restraints
 N5, N6, C15
 with sigma for 1-2 distances of 0.001 and sigma for 1-3 distances of 0.002
3.a Riding coordinates:
 N2(H2)
3.b Ternary CH refined with riding coordinates:
 C3(H3A)
3.c Secondary CH2 refined with riding coordinates:
 C1(H1A,H1B), C2(H2A,H2B)
3.d Aromatic/amide H refined with riding coordinates:
 N3(H3), C7(H7), C8(H8), C11(H11)
3.e Idealised Me refined as rotating group:
 C5(H5A,H5B,H5C), C16(H16A,H16B,H16C), C17(H17A,H17B,H17C)
;
_olex2_submission_special_instructions 'No special instructions were received'

loop_
_space_group_symop_operation_xyz
'x, y, z'
'-x, -y, -z'

loop_
_atom_site_label
_atom_site_type_symbol
_atom_site_fract_x
_atom_site_fract_y
_atom_site_fract_z
_atom_site_U_iso_or_equiv
_atom_site_adp_type
_atom_site_occupancy
_atom_site_site_symmetry_order
_atom_site_calc_flag
_atom_site_refinement_flags_posn
_atom_site_refinement_flags_adp
_atom_site_refinement_flags_occupancy
_atom_site_disorder_assembly
_atom_site_disorder_group
S1 S -0.19144(11) 0.19752(9) 0.39516(5) 0.0214(2) Uani 1 1 d . . . . .
Cl1 Cl -0.54157(11) 0.07242(10) 0.38275(6) 0.0282(3) Uani 1 1 d . . . . .
O1 O 0.4658(3) -0.4478(3) 0.26174(16) 0.0243(5) Uani 1 1 d . . . . .
O2 O -0.3327(3) 0.2632(3) 0.46713(16) 0.0298(6) Uani 1 1 d . . . . .
O3 O -0.0144(3) 0.2051(3) 0.40020(18) 0.0293(6) Uani 1 1 d . . . . .
O4 O -0.0233(3) 0.1511(3) 0.19816(17) 0.0304(6) Uani 1 1 d . . . . .
O5 O 0.1353(4) 0.2045(3) -0.1323(2) 0.0408(7) Uani 1 1 d . . . . .
N1 N 0.1913(3) -0.3692(3) 0.34490(18) 0.0189(6) Uani 1 1 d . . . . .
N2 N -0.2607(4) 0.2893(3) 0.29801(19) 0.0227(6) Uani 1 1 d . . . . .
H2 H -0.370232 0.286729 0.294737 0.027 Uiso 1 1 d R . . . .
N3 N -0.2324(4) 0.3666(3) 0.14328(19) 0.0249(6) Uani 1 1 d . . . . .
H3 H -0.333017 0.436364 0.163097 0.030 Uiso 1 1 calc R . . . .
N4 N -0.2621(5) 0.5127(4) 0.0067(2) 0.0334(7) Uani 1 1 d . . . . .
N5 N -0.0733(4) 0.4361(4) -0.1304(2) 0.0373(8) Uani 1 1 d . U . . .
N6 N -0.0372(4) 0.2682(4) 0.0091(2) 0.0330(7) Uani 1 1 d . U . . .
C1 C 0.3732(5) -0.2145(4) 0.1124(2) 0.0287(8) Uani 1 1 d . . . . .
H1A H 0.469091 -0.310877 0.094788 0.034 Uiso 1 1 calc R . . . .
H1B H 0.308915 -0.157807 0.060280 0.034 Uiso 1 1 calc R . . . .
C2 C 0.4013(5) -0.1212(4) 0.1851(3) 0.0338(9) Uani 1 1 d . . . . .
H2A H 0.354495 -0.006420 0.178407 0.041 Uiso 1 1 calc R . . . .
H2B H 0.514701 -0.159519 0.212922 0.041 Uiso 1 1 calc R . . . .
C3 C 0.2672(4) -0.2130(4) 0.2080(2) 0.0222(7) Uani 1 1 d . . . . .
H3A H 0.138022 -0.151621 0.213253 0.027 Uiso 1 1 calc R . . . .
C4 C 0.3146(4) -0.3509(4) 0.2725(2) 0.0181(7) Uani 1 1 d . . . . .
C5 C 0.2334(5) -0.5106(4) 0.4060(2) 0.0260(8) Uani 1 1 d . . . . .
H5A H 0.229348 -0.599679 0.372560 0.039 Uiso 1 1 calc GR . . . .
H5B H 0.145560 -0.496816 0.462262 0.039 Uiso 1 1 calc GR . . . .
H5C H 0.353347 -0.529515 0.423812 0.039 Uiso 1 1 calc GR . . . .
C6 C 0.0157(4) -0.2625(4) 0.3600(2) 0.0182(7) Uani 1 1 d . . . . .
C7 C -0.1330(4) -0.3153(4) 0.3606(2) 0.0204(7) Uani 1 1 d . . . . .
H7 H -0.117904 -0.422612 0.353483 0.025 Uiso 1 1 calc R . . . .
C8 C -0.3035(4) -0.2113(4) 0.3717(2) 0.0222(7) Uani 1 1 d . . . . .
H8 H -0.405107 -0.248071 0.373775 0.027 Uiso 1 1 calc R . . . .
C9 C -0.3261(4) -0.0536(4) 0.3797(2) 0.0205(7) Uani 1 1 d . . . . .
C10 C -0.1771(4) -0.0006(4) 0.3818(2) 0.0193(7) Uani 1 1 d . . . . .
C11 C -0.0066(4) -0.1061(4) 0.3743(2) 0.0190(7) Uani 1 1 d . . . . .
H11 H 0.094311 -0.071538 0.378988 0.023 Uiso 1 1 calc R . . . .
C12 C -0.1575(4) 0.2585(4) 0.2104(2) 0.0216(7) Uani 1 1 d . . . . .
C13 C -0.1714(5) 0.3804(4) 0.0494(2) 0.0284(8) Uani 1 1 d . . . . .
C14 C -0.2082(5) 0.5347(5) -0.0833(3) 0.0359(9) Uani 1 1 d . . . . .
C15 C 0.0047(5) 0.3075(4) -0.0849(3) 0.0298(7) Uani 1 1 d . U . . .
C16 C -0.3096(5) 0.6835(4) -0.1311(3) 0.0321(8) Uani 1 1 d . . . . .
H16A H -0.435163 0.713013 -0.103214 0.048 Uiso 1 1 calc GR . . . .
H16B H -0.302467 0.667271 -0.197889 0.048 Uiso 1 1 calc GR . . . .
H16C H -0.256918 0.766818 -0.123213 0.048 Uiso 1 1 calc GR . . . .
C17 C 0.2136(5) 0.0605(4) -0.0870(3) 0.0324(8) Uani 1 1 d . . . . .
H17A H 0.274298 0.078020 -0.036195 0.049 Uiso 1 1 calc GR . . . .
H17B H 0.300542 -0.008044 -0.132025 0.049 Uiso 1 1 calc GR . . . .
H17C H 0.120267 0.011649 -0.061236 0.049 Uiso 1 1 calc GR . . . .

loop_
_atom_site_aniso_label
_atom_site_aniso_U_11
_atom_site_aniso_U_22
_atom_site_aniso_U_33
_atom_site_aniso_U_23
_atom_site_aniso_U_13
_atom_site_aniso_U_12
S1 0.0277(5) 0.0159(4) 0.0184(4) -0.0002(3) -0.0048(3) -0.0023(3)
Cl1 0.0210(4) 0.0272(5) 0.0302(5) -0.0006(3) -0.0024(3) 0.0017(3)
O1 0.0209(12) 0.0199(12) 0.0262(13) 0.0040(9) -0.0002(9) 0.0005(10)
O2 0.0407(15) 0.0223(12) 0.0197(12) -0.0039(10) 0.0008(10) -0.0006(11)
O3 0.0311(14) 0.0222(13) 0.0364(14) -0.0021(10) -0.0124(11) -0.0067(11)
O4 0.0259(13) 0.0269(13) 0.0305(14) -0.0007(10) 0.0029(10) 0.0014(11)
O5 0.0407(16) 0.0409(16) 0.0371(16) -0.0008(13) -0.0022(13) -0.0075(13)
N1 0.0215(14) 0.0145(13) 0.0187(14) 0.0033(10) -0.0038(11) -0.0025(11)
N2 0.0232(14) 0.0216(14) 0.0193(14) 0.0043(11) -0.0010(11) -0.0027(12)
N3 0.0273(15) 0.0254(15) 0.0190(15) 0.0015(11) -0.0005(12) -0.0050(12)
N4 0.048(2) 0.0361(18) 0.0239(16) 0.0107(13) -0.0121(14) -0.0240(16)
N5 0.0397(19) 0.0390(17) 0.0412(19) 0.0017(13) -0.0121(15) -0.0213(15)
N6 0.0308(17) 0.0446(19) 0.0291(13) -0.0092(13) 0.0006(13) -0.0192(15)
C1 0.0277(19) 0.0303(19) 0.0257(19) 0.0081(15) -0.0015(15) -0.0080(15)
C2 0.039(2) 0.028(2) 0.040(2) 0.0108(16) -0.0115(17) -0.0176(17)
C3 0.0216(17) 0.0205(17) 0.0220(17) 0.0033(13) -0.0037(13) -0.0029(13)
C4 0.0185(16) 0.0181(16) 0.0177(16) -0.0030(12) -0.0022(12) -0.0046(13)
C5 0.0271(18) 0.0193(17) 0.0263(18) 0.0067(14) -0.0011(14) -0.0015(14)
C6 0.0200(16) 0.0213(16) 0.0104(15) 0.0032(12) -0.0013(12) -0.0029(13)
C7 0.0249(17) 0.0162(16) 0.0182(16) 0.0015(12) -0.0021(13) -0.0038(13)
C8 0.0225(17) 0.0243(17) 0.0199(17) 0.0023(13) -0.0030(13) -0.0076(14)
C9 0.0188(16) 0.0246(17) 0.0140(15) 0.0035(12) 0.0005(12) -0.0025(13)
C10 0.0260(17) 0.0168(16) 0.0136(15) 0.0023(12) -0.0034(12) -0.0042(13)
C11 0.0199(16) 0.0218(16) 0.0146(15) 0.0022(12) -0.0026(12) -0.0055(13)
C12 0.0233(17) 0.0183(16) 0.0219(17) 0.0008(13) 0.0002(13) -0.0060(14)
C13 0.035(2) 0.038(2) 0.0198(18) -0.0027(15) 0.0000(15) -0.0234(17)
C14 0.042(2) 0.041(2) 0.033(2) -0.0023(17) -0.0075(18) -0.0229(19)
C15 0.0256(18) 0.0330(17) 0.0334(14) -0.0084(13) 0.0011(14) -0.0128(15)
C16 0.045(2) 0.0287(19) 0.0258(19) 0.0074(15) -0.0113(16) -0.0154(17)
C17 0.035(2) 0.0283(19) 0.031(2) -0.0050(15) 0.0057(16) -0.0080(16)

loop_
_atom_type_symbol
_atom_type_description
_atom_type_scat_dispersion_real
_atom_type_scat_dispersion_imag
_atom_type_scat_source
C C 0.0033 0.0016 'International Tables Vol C Tables 4.2.6.8 and 6.1.1.4'
H H 0.0000 0.0000 'International Tables Vol C Tables 4.2.6.8 and 6.1.1.4'
Cl Cl 0.1484 0.1585 'International Tables Vol C Tables 4.2.6.8 and 6.1.1.4'
N N 0.0061 0.0033 'International Tables Vol C Tables 4.2.6.8 and 6.1.1.4'
O O 0.0106 0.0060 'International Tables Vol C Tables 4.2.6.8 and 6.1.1.4'
S S 0.1246 0.1234 'International Tables Vol C Tables 4.2.6.8 and 6.1.1.4'

loop_
_geom_angle_atom_site_label_1
_geom_angle_atom_site_label_2
_geom_angle_atom_site_label_3
_geom_angle
_geom_angle_site_symmetry_1
_geom_angle_site_symmetry_3
_geom_angle_publ_flag
O2 S1 O3 119.53(15) . . ?
O2 S1 N2 104.41(14) . . ?
O2 S1 C10 110.34(15) . . ?
O3 S1 N2 109.11(15) . . ?
O3 S1 C10 107.49(15) . . ?
N2 S1 C10 105.05(15) . . ?
C15 O5 C17 118.4(3) . . ?
C4 N1 C5 119.0(3) . . ?
C4 N1 C6 122.6(3) . . ?
C6 N1 C5 118.2(3) . . ?
S1 N2 H2 109.8 . . ?
C12 N2 S1 122.2(2) . . ?
C12 N2 H2 109.7 . . ?
C12 N3 H3 115.5 . . ?
C13 N3 H3 115.5 . . ?
C13 N3 C12 129.1(3) . . ?
C14 N4 C13 116.7(4) . . ?
C14 N5 C15 116.4(4) . . ?
C13 N6 C15 110.7(3) . . ?
H1A C1 H1B 114.8 . . ?
C2 C1 H1A 117.7 . . ?
C2 C1 H1B 117.7 . . ?
C2 C1 C3 60.8(2) . . ?
C3 C1 H1A 117.7 . . ?
C3 C1 H1B 117.7 . . ?
C1 C2 H2A 117.7 . . ?
C1 C2 H2B 117.7 . . ?
C1 C2 C3 60.5(2) . . ?
H2A C2 H2B 114.8 . . ?
C3 C2 H2A 117.7 . . ?
C3 C2 H2B 117.7 . . ?
C1 C3 C2 58.6(2) . . ?
C1 C3 H3A 116.5 . . ?
C2 C3 H3A 116.5 . . ?
C4 C3 C1 119.4(3) . . ?
C4 C3 C2 117.0(3) . . ?
C4 C3 H3A 116.5 . . ?
O1 C4 N1 120.4(3) . . ?
O1 C4 C3 120.9(3) . . ?
N1 C4 C3 118.7(3) . . ?
N1 C5 H5A 109.5 . . ?
N1 C5 H5B 109.5 . . ?
N1 C5 H5C 109.5 . . ?
H5A C5 H5B 109.5 . . ?
H5A C5 H5C 109.5 . . ?
H5B C5 H5C 109.5 . . ?
C7 C6 N1 119.8(3) . . ?
C7 C6 C11 120.0(3) . . ?
C11 C6 N1 120.3(3) . . ?
C6 C7 H7 120.0 . . ?
C8 C7 C6 120.1(3) . . ?
C8 C7 H7 120.0 . . ?
C7 C8 H8 119.9 . . ?
C7 C8 C9 120.2(3) . . ?
C9 C8 H8 119.9 . . ?
C8 C9 Cl1 117.8(3) . . ?
C8 C9 C10 119.9(3) . . ?
C10 C9 Cl1 122.3(3) . . ?
C9 C10 S1 123.5(2) . . ?
C11 C10 S1 116.7(2) . . ?
C11 C10 C9 119.7(3) . . ?
C6 C11 H11 120.0 . . ?
C10 C11 C6 119.9(3) . . ?
C10 C11 H11 120.0 . . ?
O4 C12 N2 123.0(3) . . ?
O4 C12 N3 126.5(3) . . ?
N3 C12 N2 110.5(3) . . ?
N4 C13 N3 113.6(3) . . ?
N6 C13 N3 120.3(3) . . ?
N6 C13 N4 126.0(3) . . ?
N4 C14 C16 116.7(4) . . ?
N5 C14 N4 123.4(4) . . ?
N5 C14 C16 119.9(4) . . ?
O5 C15 N6 116.3(3) . . ?
N5 C15 O5 117.1(4) . . ?
N5 C15 N6 126.7(4) . . ?
C14 C16 H16A 109.5 . . ?
C14 C16 H16B 109.5 . . ?
C14 C16 H16C 109.5 . . ?
H16A C16 H16B 109.5 . . ?
H16A C16 H16C 109.5 . . ?
H16B C16 H16C 109.5 . . ?
O5 C17 H17A 109.5 . . ?
O5 C17 H17B 109.5 . . ?
O5 C17 H17C 109.5 . . ?
H17A C17 H17B 109.5 . . ?
H17A C17 H17C 109.5 . . ?
H17B C17 H17C 109.5 . . ?

loop_
_geom_bond_atom_site_label_1
_geom_bond_atom_site_label_2
_geom_bond_distance
_geom_bond_site_symmetry_2
_geom_bond_publ_flag
S1 O2 1.431(3) . ?
S1 O3 1.431(3) . ?
S1 N2 1.650(3) . ?
S1 C10 1.777(3) . ?
Cl1 C9 1.738(3) . ?
O1 C4 1.249(4) . ?
O4 C12 1.206(4) . ?
O5 C15 1.313(5) . ?
O5 C17 1.412(5) . ?
N1 C4 1.357(4) . ?
N1 C5 1.470(4) . ?
N1 C6 1.431(4) . ?
N2 H2 0.8799 . ?
N2 C12 1.403(4) . ?
N3 H3 0.8800 . ?
N3 C12 1.382(4) . ?
N3 C13 1.381(4) . ?
N4 C13 1.347(5) . ?
N4 C14 1.327(5) . ?
N5 C14 1.309(5) . ?
N5 C15 1.312(5) . ?
N6 C13 1.328(5) . ?
N6 C15 1.394(5) . ?
C1 H1A 0.9900 . ?
C1 H1B 0.9900 . ?
C1 C2 1.479(5) . ?
C1 C3 1.508(5) . ?
C2 H2A 0.9900 . ?
C2 H2B 0.9900 . ?
C2 C3 1.512(5) . ?
C3 H3A 1.0000 . ?
C3 C4 1.479(4) . ?
C5 H5A 0.9800 . ?
C5 H5B 0.9800 . ?
C5 H5C 0.9800 . ?
C6 C7 1.389(5) . ?
C6 C11 1.395(5) . ?
C7 H7 0.9500 . ?
C7 C8 1.389(5) . ?
C8 H8 0.9500 . ?
C8 C9 1.389(5) . ?
C9 C10 1.399(5) . ?
C10 C11 1.393(5) . ?
C11 H11 0.9500 . ?
C14 C16 1.512(5) . ?
C16 H16A 0.9800 . ?
C16 H16B 0.9800 . ?
C16 H16C 0.9800 . ?
C17 H17A 0.9800 . ?
C17 H17B 0.9800 . ?
C17 H17C 0.9800 . ?

loop_
_geom_hbond_atom_site_label_D
_geom_hbond_atom_site_label_H
_geom_hbond_atom_site_label_A
_geom_hbond_distance_DH
_geom_hbond_distance_HA
_geom_hbond_distance_DA
_geom_hbond_angle_DHA
_geom_hbond_site_symmetry_A
_geom_hbond_publ_flag
C3 H3A O4 1.00 2.65 3.401(4) 132.2 . yes
C5 H5A Cl1 0.98 2.97 3.664(4) 128.5 1_645 yes

loop_
_geom_torsion_atom_site_label_1
_geom_torsion_atom_site_label_2
_geom_torsion_atom_site_label_3
_geom_torsion_atom_site_label_4
_geom_torsion
_geom_torsion_site_symmetry_1
_geom_torsion_site_symmetry_2
_geom_torsion_site_symmetry_3
_geom_torsion_site_symmetry_4
_geom_torsion_publ_flag
S1 N2 C12 O4 9.6(5) . . . . ?
S1 N2 C12 N3 -170.7(2) . . . . ?
S1 C10 C11 C6 -177.5(2) . . . . ?
Cl1 C9 C10 S1 4.2(4) . . . . ?
Cl1 C9 C10 C11 -176.7(2) . . . . ?
O2 S1 N2 C12 179.4(3) . . . . ?
O2 S1 C10 C9 44.4(3) . . . . ?
O2 S1 C10 C11 -134.8(2) . . . . ?
O3 S1 N2 C12 50.5(3) . . . . ?
O3 S1 C10 C9 176.3(3) . . . . ?
O3 S1 C10 C11 -2.9(3) . . . . ?
N1 C6 C7 C8 -177.6(3) . . . . ?
N1 C6 C11 C10 175.1(3) . . . . ?
N2 S1 C10 C9 -67.6(3) . . . . ?
N2 S1 C10 C11 113.2(3) . . . . ?
C1 C2 C3 C4 109.5(3) . . . . ?
C1 C3 C4 O1 20.4(5) . . . . ?
C1 C3 C4 N1 -160.6(3) . . . . ?
C2 C1 C3 C4 -105.4(3) . . . . ?
C2 C3 C4 O1 -47.0(4) . . . . ?
C2 C3 C4 N1 132.0(3) . . . . ?
C4 N1 C6 C7 120.5(3) . . . . ?
C4 N1 C6 C11 -59.7(4) . . . . ?
C5 N1 C4 O1 -4.6(4) . . . . ?
C5 N1 C4 C3 176.4(3) . . . . ?
C5 N1 C6 C7 -54.3(4) . . . . ?
C5 N1 C6 C11 125.4(3) . . . . ?
C6 N1 C4 O1 -179.4(3) . . . . ?
C6 N1 C4 C3 1.6(4) . . . . ?
C6 C7 C8 C9 1.7(5) . . . . ?
C7 C6 C11 C10 -5.1(5) . . . . ?
C7 C8 C9 Cl1 174.3(2) . . . . ?
C7 C8 C9 C10 -3.5(5) . . . . ?
C8 C9 C10 S1 -178.2(2) . . . . ?
C8 C9 C10 C11 1.0(5) . . . . ?
C9 C10 C11 C6 3.3(5) . . . . ?
C10 S1 N2 C12 -64.4(3) . . . . ?
C11 C6 C7 C8 2.7(5) . . . . ?
C12 N3 C13 N4 -170.6(3) . . . . ?
C12 N3 C13 N6 10.5(5) . . . . ?
C13 N3 C12 O4 -2.0(6) . . . . ?
C13 N3 C12 N2 178.3(3) . . . . ?
C13 N4 C14 N5 -0.6(5) . . . . ?
C13 N4 C14 C16 -179.7(3) . . . . ?
C13 N6 C15 O5 -179.6(3) . . . . ?
C13 N6 C15 N5 0.2(5) . . . . ?
C14 N4 C13 N3 178.8(3) . . . . ?
C14 N4 C13 N6 -2.3(5) . . . . ?
C14 N5 C15 O5 177.1(3) . . . . ?
C14 N5 C15 N6 -2.7(5) . . . . ?
C15 N5 C14 N4 2.8(5) . . . . ?
C15 N5 C14 C16 -178.0(3) . . . . ?
C15 N6 C13 N3 -178.8(3) . . . . ?
C15 N6 C13 N4 2.4(5) . . . . ?
C17 O5 C15 N5 -175.8(3) . . . . ?
C17 O5 C15 N6 4.1(5) . . . . ?
